data_7109967
loop_
_publ_author_name
'Yi-Ling Tsai'
'Yu-Shiou Fan'
'Chia-Jui Lee'
'Chan-Hui Huang'
'Utpal Das'
'Wenwei Lin'

_publ_section_title
;
 An efficient synthesis of trisubstituted oxazoles via chemoselective
 O-acylations and intramolecular Wittig reactions
;
_journal_name_full Chem.Commun.
_journal_page_first 10266
_journal_paper_doi 10.1039/c3cc45883k
_journal_volume 49
_journal_year 2013
_chemical_formula_moiety 'C21 H14 Br N O'
_chemical_formula_sum 'C21 H14 Br N O'
_chemical_formula_weight 376.24
_chemical_name_systematic
;
 ?
;
_space_group_IT_number 14
_symmetry_cell_setting monoclinic
_symmetry_space_group_name_Hall '-P 2yn'
_symmetry_space_group_name_H-M 'P 1 21/n 1'
_atom_sites_solution_hydrogens geom
_atom_sites_solution_primary direct
_atom_sites_solution_secondary difmap
_audit_creation_method SHELXL-97
_cell_angle_alpha 90.00
_cell_angle_beta 92.553(7)
_cell_angle_gamma 90.00
_cell_formula_units_Z 4
_cell_length_a 4.9890(12)
_cell_length_b 19.768(6)
_cell_length_c 16.305(5)
_cell_measurement_reflns_used 0
_cell_measurement_temperature 200(2)
_cell_measurement_theta_max 0
_cell_measurement_theta_min 0
_cell_volume 1606.4(8)
_computing_molecular_graphics 'Ortep-3 for Windows (Farrugia, 1997)'
_computing_publication_material 'WinGX publication routines (Farrugia, 1999)'
_computing_structure_refinement 'SHELXL-97 (Sheldrick, 1997)'
_computing_structure_solution 'SHELXS-86 (Sheldrick, 1986)'
_diffrn_ambient_temperature 200(2)
_diffrn_measured_fraction_theta_full 0.992
_diffrn_measured_fraction_theta_max 0.992
_diffrn_radiation_monochromator graphite
_diffrn_radiation_source 'fine-focus sealed tube'
_diffrn_radiation_type MoK\a
_diffrn_radiation_wavelength 0.71073
_diffrn_reflns_av_R_equivalents 0.0945
_diffrn_reflns_av_sigmaI/netI 0.1178
_diffrn_reflns_limit_h_max 5
_diffrn_reflns_limit_h_min -4
_diffrn_reflns_limit_k_max 23
_diffrn_reflns_limit_k_min -22
_diffrn_reflns_limit_l_max 19
_diffrn_reflns_limit_l_min -16
_diffrn_reflns_number 11035
_diffrn_reflns_theta_full 25.02
_diffrn_reflns_theta_max 25.02
_diffrn_reflns_theta_min 1.62
_exptl_absorpt_coefficient_mu 2.565
_exptl_absorpt_correction_T_max 0.9505
_exptl_absorpt_correction_T_min 0.4194
_exptl_absorpt_correction_type multi-scan
_exptl_crystal_colour colorless
_exptl_crystal_density_diffrn 1.556
_exptl_crystal_density_method 'not measured'
_exptl_crystal_description prism
_exptl_crystal_F_000 760
_exptl_crystal_size_max 0.41
_exptl_crystal_size_mid 0.07
_exptl_crystal_size_min 0.02
_refine_diff_density_max 0.429
_refine_diff_density_min -0.629
_refine_diff_density_rms 0.116
_refine_ls_extinction_method none
_refine_ls_goodness_of_fit_ref 1.029
_refine_ls_hydrogen_treatment constr
_refine_ls_matrix_type full
_refine_ls_number_parameters 246
_refine_ls_number_reflns 2801
_refine_ls_number_restraints 0
_refine_ls_restrained_S_all 1.029
_refine_ls_R_factor_all 0.1269
_refine_ls_R_factor_gt 0.0522
_refine_ls_shift/su_max 0.000
_refine_ls_shift/su_mean 0.000
_refine_ls_structure_factor_coef Fsqd
_refine_ls_weighting_details 'calc w=1/[\s^2^(Fo^2^)+(0.0772P)^2^+0.4221P] where P=(Fo^2^+2Fc^2^)/3'
_refine_ls_weighting_scheme calc
_refine_ls_wR_factor_gt 0.1126
_refine_ls_wR_factor_ref 0.1664
_reflns_number_gt 1579
_reflns_number_total 2801
_reflns_threshold_expression >2sigma(I)
_cod_data_source_file c3cc45883k.txt
_cod_data_source_block ch15078
_cod_original_cell_volume 1606.5(8)
_cod_original_sg_symbol_H-M 'P 21/n'
_cod_database_code 7109967

loop_
_symmetry_equiv_pos_as_xyz
'x, y, z'
'-x+1/2, y+1/2, -z+1/2'
'-x, -y, -z'
'x-1/2, -y-1/2, z-1/2'

loop_
_atom_site_label
_atom_site_type_symbol
_atom_site_fract_x
_atom_site_fract_y
_atom_site_fract_z
_atom_site_U_iso_or_equiv
_atom_site_adp_type
_atom_site_occupancy
_atom_site_symmetry_multiplicity
_atom_site_calc_flag
_atom_site_refinement_flags
_atom_site_disorder_assembly
_atom_site_disorder_group
C1 C -0.6196(12) 0.0593(3) 0.3781(4) 0.0303(18) Uani 1 1 d . . .
C2 C -0.5707(13) 0.0882(3) 0.4548(4) 0.0364(18) Uani 1 1 d . . .
H2 H -0.6629 0.0730 0.5011 0.044 Uiso 1 1 calc R . .
C3 C -0.3825(13) 0.1401(3) 0.4621(5) 0.0369(19) Uani 1 1 d . . .
H3 H -0.3461 0.1602 0.5144 0.044 Uiso 1 1 calc R . .
C4 C -0.2474(12) 0.1632(3) 0.3957(4) 0.0264(16) Uani 1 1 d . . .
C5 C -0.3051(13) 0.1340(4) 0.3199(5) 0.040(2) Uani 1 1 d . . .
H5 H -0.2164 0.1498 0.2733 0.047 Uiso 1 1 calc R . .
C6 C -0.4880(13) 0.0825(3) 0.3111(4) 0.0356(18) Uani 1 1 d . . .
H6 H -0.5243 0.0628 0.2587 0.043 Uiso 1 1 calc R . .
C7 C -0.0506(12) 0.2166(3) 0.4060(4) 0.0296(17) Uani 1 1 d . A .
C8 C 0.2611(12) 0.2846(3) 0.3691(4) 0.0252(16) Uani 1 1 d . A .
C9 C 0.4459(12) 0.3113(3) 0.3102(4) 0.0259(16) Uani 1 1 d . . .
C10 C 0.4364(13) 0.2873(4) 0.2303(4) 0.0351(18) Uani 1 1 d . . .
H10 H 0.3082 0.2537 0.2144 0.042 Uiso 1 1 calc R . .
C11 C 0.6075(14) 0.3109(4) 0.1742(4) 0.041(2) Uani 1 1 d . . .
H11 H 0.5986 0.2937 0.1198 0.050 Uiso 1 1 calc R . .
C12 C 0.7960(13) 0.3604(4) 0.1968(5) 0.0372(19) Uani 1 1 d . . .
H12 H 0.9163 0.3767 0.1578 0.045 Uiso 1 1 calc R . .
C13 C 0.8075(13) 0.3854(4) 0.2753(5) 0.0353(18) Uani 1 1 d . . .
H13 H 0.9340 0.4195 0.2907 0.042 Uiso 1 1 calc R . .
C14 C 0.6328(12) 0.3605(3) 0.3325(4) 0.0291(17) Uani 1 1 d . . .
H14 H 0.6420 0.3774 0.3871 0.035 Uiso 1 1 calc R . .
C15 C 0.2040(12) 0.2965(3) 0.4482(4) 0.0257(16) Uani 1 1 d . A .
C16 C 0.3034(12) 0.3478(3) 0.5087(4) 0.0263(16) Uani 1 1 d . . .
C17 C 0.438(3) 0.3285(10) 0.5790(12) 0.031(5) Uani 0.50 1 d P A 1
H17 H 0.4777 0.2821 0.5885 0.038 Uiso 0.50 1 calc PR A 1
C18 C 0.518(3) 0.3762(10) 0.6364(11) 0.034(5) Uani 0.50 1 d P A 1
H18 H 0.6036 0.3623 0.6869 0.041 Uiso 0.50 1 calc PR A 1
C19 C 0.4750 0.4442 0.621(2) 0.039 Uiso 0.50 1 d P A 1
H19 H 0.5332 0.4772 0.6601 0.047 Uiso 0.50 1 calc PR A 1
C20 C 0.347(3) 0.4635(7) 0.5484(10) 0.036(4) Uani 0.50 1 d P A 1
H20 H 0.3103 0.5100 0.5382 0.043 Uiso 0.50 1 calc PR A 1
C21 C 0.270(3) 0.4151(7) 0.4894(9) 0.030(3) Uani 0.50 1 d P A 1
H21 H 0.1957 0.4284 0.4372 0.036 Uiso 0.50 1 calc PR A 1
C17' C 0.549(4) 0.3432(10) 0.5503(11) 0.031(5) Uani 0.50 1 d P A 2
H17' H 0.6644 0.3066 0.5384 0.038 Uiso 0.50 1 calc PR A 2
C18' C 0.631(4) 0.3890(9) 0.6074(10) 0.033(4) Uani 0.50 1 d P A 2
H18' H 0.8024 0.3833 0.6342 0.040 Uiso 0.50 1 calc PR A 2
C19' C 0.4750 0.4442 0.629(2) 0.030 Uiso 0.50 1 d P A 2
H19' H 0.5425 0.4783 0.6650 0.036 Uiso 0.50 1 calc PR A 2
C20' C 0.221(3) 0.4467(8) 0.5948(10) 0.042(4) Uani 0.50 1 d P A 2
H20' H 0.1049 0.4817 0.6114 0.051 Uiso 0.50 1 calc PR A 2
C21' C 0.126(3) 0.4001(7) 0.5369(9) 0.034(4) Uani 0.50 1 d P A 2
H21' H -0.0543 0.4025 0.5159 0.041 Uiso 0.50 1 calc PR A 2
N1 N 0.0046(10) 0.2524(3) 0.4711(3) 0.0289(14) Uani 1 1 d . . .
O1 O 0.0975(8) 0.2324(2) 0.3418(3) 0.0291(11) Uani 1 1 d . . .
Br1 Br -0.86676(14) -0.01389(4) 0.36577(5) 0.0457(3) Uani 1 1 d . . .

loop_
_atom_site_aniso_label
_atom_site_aniso_U_11
_atom_site_aniso_U_22
_atom_site_aniso_U_33
_atom_site_aniso_U_23
_atom_site_aniso_U_13
_atom_site_aniso_U_12
C1 0.023(4) 0.025(4) 0.042(5) -0.003(4) -0.012(3) 0.007(3)
C2 0.037(4) 0.036(5) 0.036(5) 0.001(4) 0.005(3) -0.011(3)
C3 0.037(4) 0.033(5) 0.040(5) -0.009(4) -0.005(4) -0.006(3)
C4 0.025(4) 0.022(4) 0.032(4) 0.001(3) -0.004(3) 0.000(3)
C5 0.040(4) 0.036(5) 0.042(5) 0.007(4) -0.005(4) -0.013(4)
C6 0.041(4) 0.036(5) 0.029(4) -0.002(4) -0.009(3) 0.000(4)
C7 0.027(4) 0.026(4) 0.035(5) 0.006(4) -0.005(3) 0.004(3)
C8 0.021(3) 0.017(4) 0.036(5) -0.009(3) -0.006(3) -0.001(3)
C9 0.020(3) 0.024(4) 0.034(4) -0.004(3) -0.001(3) 0.003(3)
C10 0.028(4) 0.042(5) 0.036(5) -0.014(4) -0.001(3) -0.002(3)
C11 0.041(5) 0.048(5) 0.035(5) -0.017(4) 0.001(4) 0.003(4)
C12 0.030(4) 0.047(5) 0.035(5) 0.007(4) 0.013(3) 0.011(4)
C13 0.031(4) 0.031(4) 0.044(5) 0.005(4) -0.001(4) 0.000(3)
C14 0.030(4) 0.032(4) 0.026(4) -0.001(3) -0.002(3) 0.002(3)
C15 0.026(4) 0.016(4) 0.034(4) 0.003(3) -0.012(3) -0.004(3)
C16 0.029(4) 0.023(4) 0.027(4) 0.003(3) -0.001(3) -0.005(3)
C17 0.026(11) 0.029(10) 0.039(13) 0.004(9) -0.005(8) -0.002(8)
C18 0.036(11) 0.048(12) 0.019(11) 0.007(9) 0.001(8) -0.018(9)
C20 0.053(11) 0.013(8) 0.040(10) -0.008(7) -0.009(8) 0.014(7)
C21 0.040(9) 0.030(9) 0.020(9) -0.006(7) -0.010(7) 0.012(7)
C17' 0.033(12) 0.033(12) 0.028(12) -0.010(9) -0.003(8) 0.013(8)
C18' 0.038(11) 0.036(11) 0.023(11) 0.004(9) -0.013(8) 0.005(9)
C20' 0.053(11) 0.041(11) 0.035(11) -0.005(9) 0.027(9) 0.012(8)
C21' 0.043(9) 0.035(10) 0.023(9) 0.002(7) -0.003(7) -0.005(7)
N1 0.039(3) 0.018(3) 0.029(3) 0.004(3) -0.009(3) -0.008(2)
O1 0.026(3) 0.020(3) 0.041(3) -0.007(2) -0.002(2) -0.003(2)
Br1 0.0347(4) 0.0347(5) 0.0668(6) -0.0037(4) -0.0082(4) -0.0091(4)

loop_
_atom_type_symbol
_atom_type_description
_atom_type_scat_dispersion_real
_atom_type_scat_dispersion_imag
_atom_type_scat_source
C C 0.0033 0.0016 'International Tables Vol C Tables 4.2.6.8 and 6.1.1.4'
H H 0.0000 0.0000 'International Tables Vol C Tables 4.2.6.8 and 6.1.1.4'
N N 0.0061 0.0033 'International Tables Vol C Tables 4.2.6.8 and 6.1.1.4'
O O 0.0106 0.0060 'International Tables Vol C Tables 4.2.6.8 and 6.1.1.4'
Br Br -0.2901 2.4595 'International Tables Vol C Tables 4.2.6.8 and 6.1.1.4'

loop_
_geom_angle_atom_site_label_1
_geom_angle_atom_site_label_2
_geom_angle_atom_site_label_3
_geom_angle
C6 C1 C2 120.5(6)
C6 C1 Br1 119.9(5)
C2 C1 Br1 119.7(6)
C1 C2 C3 118.1(7)
C1 C2 H2 120.9
C3 C2 H2 120.9
C4 C3 C2 121.9(6)
C4 C3 H3 119.1
C2 C3 H3 119.1
C3 C4 C5 118.3(6)
C3 C4 C7 120.2(6)
C5 C4 C7 121.5(7)
C6 C5 C4 121.0(7)
C6 C5 H5 119.5
C4 C5 H5 119.5
C5 C6 C1 120.2(7)
C5 C6 H6 119.9
C1 C6 H6 119.9
N1 C7 O1 114.0(6)
N1 C7 C4 127.8(7)
O1 C7 C4 118.2(6)
C15 C8 O1 107.0(6)
C15 C8 C9 136.8(6)
O1 C8 C9 116.2(6)
C14 C9 C10 118.8(6)
C14 C9 C8 121.3(6)
C10 C9 C8 119.9(6)
C11 C10 C9 121.1(7)
C11 C10 H10 119.4
C9 C10 H10 119.4
C10 C11 C12 120.0(7)
C10 C11 H11 120.0
C12 C11 H11 120.0
C13 C12 C11 119.9(7)
C13 C12 H12 120.0
C11 C12 H12 120.0
C12 C13 C14 119.8(7)
C12 C13 H13 120.1
C14 C13 H13 120.1
C9 C14 C13 120.4(6)
C9 C14 H14 119.8
C13 C14 H14 119.8
C8 C15 N1 109.3(5)
C8 C15 C16 132.4(6)
N1 C15 C16 118.2(6)
C17 C16 C21 121.0(11)
C17 C16 C17' 33.8(7)
C21 C16 C17' 105.9(11)
C17 C16 C21' 102.7(11)
C21 C16 C21' 46.5(7)
C17' C16 C21' 115.7(11)
C17 C16 C15 120.6(10)
C21 C16 C15 118.3(7)
C17' C16 C15 123.1(10)
C21' C16 C15 120.5(7)
C16 C17 C18 120.0(17)
C16 C17 H17 120.0
C18 C17 H17 120.0
C17 C18 C19 120(2)
C17 C18 H18 119.9
C19 C18 H18 119.9
C20 C19 C18 119.3(19)
C20 C19 H19 120.3
C18 C19 H19 120.3
C19 C20 C21 120.4(12)
C19 C20 H20 119.8
C21 C20 H20 119.8
C16 C21 C20 118.5(12)
C16 C21 H21 120.7
C20 C21 H21 120.7
C18' C17' C16 122.1(17)
C18' C17' H17' 119.0
C16 C17' H17' 119.0
C17' C18' C19' 122.8(17)
C17' C18' H18' 118.6
C19' C18' H18' 118.6
C20' C19' C18' 116.6(17)
C20' C19' H19' 121.7
C18' C19' H19' 121.7
C19' C20' C21' 122.5(15)
C19' C20' H20' 118.8
C21' C20' H20' 118.8
C20' C21' C16 119.6(12)
C20' C21' H21' 120.2
C16 C21' H21' 120.2
C7 N1 C15 104.6(6)
C7 O1 C8 105.1(5)

loop_
_geom_bond_atom_site_label_1
_geom_bond_atom_site_label_2
_geom_bond_distance
C1 C6 1.378(9)
C1 C2 1.387(9)
C1 Br1 1.906(6)
C2 C3 1.392(9)
C2 H2 0.9500
C3 C4 1.379(9)
C3 H3 0.9500
C4 C5 1.382(9)
C4 C7 1.446(9)
C5 C6 1.370(9)
C5 H5 0.9500
C6 H6 0.9500
C7 N1 1.295(8)
C7 O1 1.345(8)
C8 C15 1.354(9)
C8 O1 1.378(7)
C8 C9 1.460(9)
C9 C14 1.385(8)
C9 C10 1.386(9)
C10 C11 1.361(9)
C10 H10 0.9500
C11 C12 1.394(9)
C11 H11 0.9500
C12 C13 1.371(9)
C12 H12 0.9500
C13 C14 1.394(9)
C13 H13 0.9500
C14 H14 0.9500
C15 N1 1.387(8)
C15 C16 1.484(8)
C16 C17 1.36(2)
C16 C21 1.376(15)
C16 C17' 1.377(19)
C16 C21' 1.450(16)
C17 C18 1.37(3)
C17 H17 0.9500
C18 C19 1.38(2)
C18 H18 0.9500
C19 C20 1.37(3)
C19 H19 0.9500
C20 C21 1.397(18)
C20 H20 0.9500
C21 H21 0.9500
C17' C18' 1.35(2)
C17' H17' 0.9500
C18' C19' 1.39(2)
C18' H18' 0.9500
C19' C20' 1.36(2)
C19' H19' 0.9500
C20' C21' 1.387(19)
C20' H20' 0.9500
C21' H21' 0.9500
